data_7003200
loop_
_publ_author_name
'Mastropietro, Teresa F.'
'Armentano, Donatella'
'Grisolia, Ettore'
'Zanchini, Claudia'
'Lloret, Francesc'
'Julve, Miguel'
'De Munno, Giovanni'

_publ_section_title
;
 Guanine-containing copper(ii) complexes: synthesis, X-ray structures
 and magnetic properties
;
_journal_issue 4
_journal_name_full 'Dalton Transactions'
_journal_page_first 514
_journal_page_last 520
_journal_paper_doi 10.1039/b713960h
_journal_year 2008
_chemical_formula_sum 'C11.5 H16 Cl Cu N10 O11'
_chemical_formula_weight 569.33
_chemical_name_systematic
;
?
;
_space_group_IT_number 15
_symmetry_cell_setting monoclinic
_symmetry_space_group_name_Hall '-C 2yc'
_symmetry_space_group_name_H-M 'C 1 2/c 1'
_atom_sites_solution_hydrogens geom
_atom_sites_solution_primary direct
_atom_sites_solution_secondary difmap
_audit_creation_method SHELXL-97
_cell_angle_alpha 90.00
_cell_angle_beta 112.2450(10)
_cell_angle_gamma 90.00
_cell_formula_units_Z 8
_cell_length_a 24.6576(9)
_cell_length_b 13.4180(4)
_cell_length_c 12.8429(4)
_cell_measurement_temperature 293(2)
_cell_volume 3932.9(2)
_computing_cell_refinement 'Bruker SMART'
_computing_data_collection 'Bruker SMART'
_computing_data_reduction 'Bruker SAINT'
_computing_molecular_graphics 'Bruker SHELXTL'
_computing_publication_material 'Bruker SHELXTL'
_computing_structure_refinement 'SHELXL-97 (Sheldrick, 1997)'
_computing_structure_solution 'SHELXS-97 (Sheldrick, 1990)'
_diffrn_ambient_temperature 293(2)
_diffrn_measured_fraction_theta_full 0.998
_diffrn_measured_fraction_theta_max 0.998
_diffrn_measurement_device_type 'X8APEXII CCD area detector'
_diffrn_measurement_method 'phi and omega scans'
_diffrn_radiation_monochromator graphite
_diffrn_radiation_source 'fine-focus sealed tube'
_diffrn_radiation_type MoK\a
_diffrn_radiation_wavelength 0.71073
_diffrn_reflns_av_R_equivalents 0.0378
_diffrn_reflns_av_sigmaI/netI 0.0251
_diffrn_reflns_limit_h_max 31
_diffrn_reflns_limit_h_min -30
_diffrn_reflns_limit_k_max 16
_diffrn_reflns_limit_k_min -16
_diffrn_reflns_limit_l_max 15
_diffrn_reflns_limit_l_min -16
_diffrn_reflns_number 27302
_diffrn_reflns_theta_full 26.80
_diffrn_reflns_theta_max 26.80
_diffrn_reflns_theta_min 1.76
_exptl_absorpt_coefficient_mu 1.333
_exptl_absorpt_correction_T_max 0.782
_exptl_absorpt_correction_T_min 0.748
_exptl_absorpt_correction_type empirical
_exptl_absorpt_process_details SADABS
_exptl_crystal_colour blue
_exptl_crystal_density_diffrn 1.923
_exptl_crystal_density_method 'not measured'
_exptl_crystal_description parallelepiped
_exptl_crystal_F_000 2312
_exptl_crystal_size_max 0.22
_exptl_crystal_size_mid 0.20
_exptl_crystal_size_min 0.18
_refine_diff_density_max 0.691
_refine_diff_density_min -0.482
_refine_diff_density_rms 0.078
_refine_ls_extinction_method none
_refine_ls_goodness_of_fit_ref 1.050
_refine_ls_hydrogen_treatment mixed
_refine_ls_matrix_type full
_refine_ls_number_parameters 329
_refine_ls_number_reflns 4188
_refine_ls_number_restraints 6
_refine_ls_restrained_S_all 1.050
_refine_ls_R_factor_all 0.0506
_refine_ls_R_factor_gt 0.0380
_refine_ls_shift/su_max 0.001
_refine_ls_shift/su_mean 0.000
_refine_ls_structure_factor_coef Fsqd
_refine_ls_weighting_details 'calc w=1/[\s^2^(Fo^2^)+(0.0665P)^2^+5.0887P] where P=(Fo^2^+2Fc^2^)/3'
_refine_ls_weighting_scheme calc
_refine_ls_wR_factor_gt 0.1054
_refine_ls_wR_factor_ref 0.1134
_reflns_number_gt 3404
_reflns_number_total 4188
_reflns_threshold_expression >2sigma(I)
_cod_data_source_file b713960h.txt
_cod_data_source_block cuclog3
_cod_original_sg_symbol_H-M C2/c
_cod_original_formula_sum 'C11.50 H16 Cl Cu N10 O11'
_cod_database_code 7003200

loop_
_symmetry_equiv_pos_as_xyz
'x, y, z'
'-x, y, -z+1/2'
'x+1/2, y+1/2, z'
'-x+1/2, y+1/2, -z+1/2'
'-x, -y, -z'
'x, -y, z-1/2'
'-x+1/2, -y+1/2, -z'
'x+1/2, -y+1/2, z-1/2'

loop_
_atom_site_label
_atom_site_type_symbol
_atom_site_fract_x
_atom_site_fract_y
_atom_site_fract_z
_atom_site_U_iso_or_equiv
_atom_site_adp_type
_atom_site_occupancy
_atom_site_symmetry_multiplicity
_atom_site_calc_flag
_atom_site_refinement_flags
_atom_site_disorder_assembly
_atom_site_disorder_group
Cu1 Cu 0.327017(14) 0.08330(2) 0.69063(3) 0.02837(13) Uani 1 1 d . . .
Cl1 Cl -0.05919(3) -0.21831(5) 0.48303(7) 0.0400(2) Uani 1 1 d . . .
O61 O 0.35235(9) 0.57398(12) 0.69329(19) 0.0353(5) Uani 1 1 d . . .
O6 O 0.19433(9) -0.35202(14) 0.5665(2) 0.0400(5) Uani 1 1 d . . .
N9 N 0.30050(10) -0.06030(15) 0.6714(2) 0.0275(5) Uani 1 1 d . . .
N91 N 0.34914(10) 0.22856(15) 0.69646(19) 0.0272(5) Uani 1 1 d . . .
O1W O 0.24657(9) 0.12430(14) 0.6576(2) 0.0433(6) Uani 1 1 d D . .
N3 N 0.19441(10) -0.04697(16) 0.59277(19) 0.0274(5) Uani 1 1 d . . .
N1 N 0.14740(10) -0.20320(15) 0.5430(2) 0.0294(5) Uani 1 1 d . . .
H1A H 0.1143 -0.2333 0.5126 0.035 Uiso 1 1 calc R . .
C4 C 0.24892(12) -0.20229(17) 0.6275(2) 0.0263(6) Uani 1 1 d . . .
N7 N 0.30754(10) -0.22507(15) 0.6720(2) 0.0297(5) Uani 1 1 d . . .
H7A H 0.3227 -0.2838 0.6824 0.036 Uiso 1 1 calc R . .
N71 N 0.40674(10) 0.36116(16) 0.7383(2) 0.0333(5) Uani 1 1 d . . .
H71A H 0.4381 0.3967 0.7633 0.040 Uiso 1 1 calc R . .
N21 N 0.17480(11) 0.41623(17) 0.5338(2) 0.0377(6) Uani 1 1 d . . .
H21A H 0.1524 0.3650 0.5115 0.045 Uiso 1 1 calc R . .
H21B H 0.1602 0.4752 0.5193 0.045 Uiso 1 1 calc R . .
N11 N 0.26587(10) 0.48941(15) 0.62048(19) 0.0277(5) Uani 1 1 d . . .
H11A H 0.2474 0.5453 0.6063 0.033 Uiso 1 1 calc R . .
N31 N 0.25553(10) 0.31411(15) 0.61399(19) 0.0264(5) Uani 1 1 d . . .
C81 C 0.40379(12) 0.26192(19) 0.7398(3) 0.0325(6) Uani 1 1 d . . .
H81A H 0.4364 0.2207 0.7680 0.039 Uiso 1 1 calc R . .
C2 C 0.14663(12) -0.10156(18) 0.5517(2) 0.0263(5) Uani 1 1 d . . .
C5 C 0.24479(12) -0.09968(17) 0.6278(2) 0.0237(5) Uani 1 1 d . . .
C61 C 0.32597(12) 0.49308(19) 0.6703(2) 0.0270(6) Uani 1 1 d . . .
C41 C 0.35037(12) 0.39591(18) 0.6894(2) 0.0268(6) Uani 1 1 d . . .
N2 N 0.09383(11) -0.05785(18) 0.5154(2) 0.0379(6) Uani 1 1 d . . .
H2A H 0.0912 0.0059 0.5190 0.045 Uiso 1 1 calc R . .
H2B H 0.0626 -0.0935 0.4886 0.045 Uiso 1 1 calc R . .
C6 C 0.19806(12) -0.26145(19) 0.5800(2) 0.0275(6) Uani 1 1 d . . .
C8 C 0.33662(12) -0.13885(19) 0.6961(2) 0.0316(6) Uani 1 1 d . . .
H8A H 0.3773 -0.1339 0.7266 0.038 Uiso 1 1 calc R . .
C21 C 0.23281(12) 0.40419(17) 0.5915(2) 0.0255(5) Uani 1 1 d . . .
C51 C 0.31472(12) 0.31294(18) 0.6635(2) 0.0244(5) Uani 1 1 d . . .
O9 O -0.11644(12) -0.1875(2) 0.4720(3) 0.0717(8) Uani 1 1 d . . .
O3 O -0.06110(14) -0.2650(3) 0.3826(3) 0.0849(10) Uani 1 1 d . . .
O1 O -0.02323(14) -0.1334(2) 0.5020(4) 0.0919(12) Uani 1 1 d . . .
O2 O -0.03639(18) -0.2857(3) 0.5737(3) 0.1098(15) Uani 1 1 d . . .
O2W O 0.05803(12) -0.3218(2) 0.4084(3) 0.0621(7) Uani 1 1 d D . .
C10 C 0.43548(15) 0.0327(2) 0.8453(4) 0.0493(9) Uani 1 1 d . . .
O4 O 0.41295(14) 0.0412(2) 0.9148(3) 0.0712(8) Uani 1 1 d . . .
O5 O 0.40850(9) 0.04362(15) 0.7397(2) 0.0447(6) Uani 1 1 d . . .
C11 C 0.5000 0.5752(3) 0.7500 0.0588(15) Uani 1 2 d S . .
O7 O 0.5000 0.4855(2) 0.7500 0.0467(8) Uani 1 2 d S . .
O8 O 0.4659(2) 0.6378(3) 0.7338(4) 0.0467(11) Uani 0.50 1 d P . .
H1W H 0.2325(15) 0.1872(14) 0.623(3) 0.060 Uiso 1 1 d D . .
H2W H 0.2140(11) 0.082(2) 0.621(3) 0.060 Uiso 1 1 d D . .
H3W H 0.0184(7) -0.301(3) 0.377(3) 0.060 Uiso 1 1 d D . .
H4W H 0.0585(16) -0.367(2) 0.466(2) 0.060 Uiso 1 1 d D . .

loop_
_atom_site_aniso_label
_atom_site_aniso_U_11
_atom_site_aniso_U_22
_atom_site_aniso_U_33
_atom_site_aniso_U_23
_atom_site_aniso_U_13
_atom_site_aniso_U_12
Cu1 0.02472(19) 0.01410(17) 0.0413(2) 0.00117(12) 0.00684(15) 0.00063(11)
Cl1 0.0293(4) 0.0367(4) 0.0488(5) -0.0026(3) 0.0091(3) -0.0025(3)
O61 0.0359(11) 0.0155(8) 0.0513(13) -0.0030(8) 0.0128(10) -0.0025(7)
O6 0.0355(12) 0.0162(9) 0.0600(14) -0.0014(8) 0.0086(10) 0.0000(8)
N9 0.0243(11) 0.0160(9) 0.0372(13) 0.0010(9) 0.0060(10) 0.0017(8)
N91 0.0267(11) 0.0150(10) 0.0379(13) 0.0007(8) 0.0099(10) 0.0025(8)
O1W 0.0290(11) 0.0153(9) 0.0794(17) 0.0026(9) 0.0137(11) 0.0000(7)
N3 0.0268(12) 0.0180(10) 0.0345(13) 0.0009(9) 0.0084(10) 0.0026(8)
N1 0.0254(12) 0.0190(10) 0.0408(14) 0.0004(9) 0.0091(10) -0.0013(8)
C4 0.0279(14) 0.0168(11) 0.0321(15) 0.0019(10) 0.0091(12) 0.0027(9)
N7 0.0281(12) 0.0144(10) 0.0422(14) 0.0001(9) 0.0082(10) 0.0017(8)
N71 0.0271(12) 0.0198(11) 0.0502(16) -0.0022(10) 0.0115(11) -0.0022(9)
N21 0.0275(13) 0.0221(11) 0.0561(17) 0.0005(10) 0.0076(12) 0.0041(9)
N11 0.0311(12) 0.0162(10) 0.0345(13) 0.0006(8) 0.0110(10) 0.0031(8)
N31 0.0280(12) 0.0171(9) 0.0330(13) 0.0011(8) 0.0102(10) -0.0001(8)
C81 0.0280(14) 0.0190(12) 0.0478(18) 0.0009(11) 0.0114(13) 0.0022(10)
C2 0.0279(14) 0.0198(11) 0.0307(14) 0.0017(10) 0.0106(12) 0.0020(10)
C5 0.0265(13) 0.0159(11) 0.0272(14) 0.0014(9) 0.0087(11) 0.0006(9)
C61 0.0312(14) 0.0189(12) 0.0302(14) -0.0017(10) 0.0111(12) -0.0013(10)
C41 0.0284(14) 0.0180(11) 0.0337(15) -0.0011(10) 0.0113(12) -0.0002(10)
N2 0.0260(13) 0.0251(11) 0.0574(17) 0.0010(11) 0.0100(12) 0.0029(9)
C6 0.0282(14) 0.0195(12) 0.0342(15) 0.0028(10) 0.0111(12) 0.0002(10)
C8 0.0278(14) 0.0193(12) 0.0424(17) 0.0008(11) 0.0073(13) 0.0006(10)
C21 0.0292(14) 0.0184(11) 0.0301(14) 0.0003(10) 0.0126(12) 0.0015(10)
C51 0.0304(14) 0.0150(11) 0.0287(14) -0.0010(9) 0.0121(11) 0.0005(9)
O9 0.0333(14) 0.090(2) 0.089(2) 0.0092(17) 0.0198(14) 0.0102(14)
O3 0.064(2) 0.101(3) 0.076(2) -0.0463(19) 0.0107(16) -0.0014(17)
O1 0.0617(19) 0.0593(18) 0.165(4) -0.048(2) 0.054(2) -0.0289(15)
O2 0.103(3) 0.130(3) 0.097(3) 0.058(2) 0.038(2) 0.055(3)
O2W 0.0421(14) 0.0499(15) 0.084(2) -0.0076(14) 0.0127(14) -0.0082(12)
C10 0.0375(18) 0.0254(15) 0.073(3) 0.0046(15) 0.0071(19) -0.0014(12)
O4 0.0636(19) 0.0678(19) 0.081(2) -0.0052(16) 0.0254(17) -0.0106(15)
O5 0.0285(11) 0.0260(10) 0.0717(17) 0.0011(10) 0.0098(11) 0.0015(8)
C11 0.074(4) 0.031(2) 0.045(3) 0.000 -0.007(3) 0.000
O7 0.0301(16) 0.0308(15) 0.073(2) 0.000 0.0130(16) 0.000
O8 0.044(3) 0.029(2) 0.068(3) -0.004(2) 0.022(2) 0.0050(19)

loop_
_atom_type_symbol
_atom_type_description
_atom_type_scat_dispersion_real
_atom_type_scat_dispersion_imag
_atom_type_scat_source
C C 0.0033 0.0016 'International Tables Vol C Tables 4.2.6.8 and 6.1.1.4'
H H 0.0000 0.0000 'International Tables Vol C Tables 4.2.6.8 and 6.1.1.4'
N N 0.0061 0.0033 'International Tables Vol C Tables 4.2.6.8 and 6.1.1.4'
O O 0.0106 0.0060 'International Tables Vol C Tables 4.2.6.8 and 6.1.1.4'
Cl Cl 0.1484 0.1585 'International Tables Vol C Tables 4.2.6.8 and 6.1.1.4'
Cu Cu 0.3201 1.2651 'International Tables Vol C Tables 4.2.6.8 and 6.1.1.4'

loop_
_geom_angle_atom_site_label_1
_geom_angle_atom_site_label_2
_geom_angle_atom_site_label_3
_geom_angle
_geom_angle_site_symmetry_1
_geom_angle_site_symmetry_3
_geom_angle_publ_flag
O5 Cu1 O1W 174.14(11) . . ?
O5 Cu1 N91 91.20(9) . . ?
O1W Cu1 N91 88.51(9) . . ?
O5 Cu1 N9 91.46(9) . . ?
O1W Cu1 N9 89.25(9) . . ?
N91 Cu1 N9 175.28(10) . . ?
O1 Cl1 O2 110.3(3) . . ?
O1 Cl1 O3 108.5(2) . . ?
O2 Cl1 O3 109.5(2) . . ?
O1 Cl1 O9 108.51(19) . . ?
O2 Cl1 O9 109.8(2) . . ?
O3 Cl1 O9 110.3(2) . . ?
C8 N9 C5 105.4(2) . . ?
C8 N9 Cu1 124.53(19) . . ?
C5 N9 Cu1 129.98(17) . . ?
C81 N91 C51 105.1(2) . . ?
C81 N91 Cu1 124.00(17) . . ?
C51 N91 Cu1 130.85(18) . . ?
C2 N3 C5 114.4(2) . . ?
C2 N1 C6 124.6(2) . . ?
N7 C4 C5 106.7(2) . . ?
N7 C4 C6 132.6(2) . . ?
C5 C4 C6 120.5(2) . . ?
C8 N7 C4 107.0(2) . . ?
C81 N71 C41 107.1(2) . . ?
C21 N11 C61 125.6(2) . . ?
C21 N31 C51 114.0(2) . . ?
N91 C81 N71 112.5(2) . . ?
N3 C2 N2 120.0(2) . . ?
N3 C2 N1 123.3(2) . . ?
N2 C2 N1 116.7(2) . . ?
N3 C5 N9 125.8(2) . . ?
N3 C5 C4 125.5(2) . . ?
N9 C5 C4 108.7(2) . . ?
O61 C61 N11 121.1(2) . . ?
O61 C61 C41 127.8(3) . . ?
N11 C61 C41 111.1(2) . . ?
N71 C41 C51 106.2(2) . . ?
N71 C41 C61 133.0(2) . . ?
C51 C41 C61 120.7(2) . . ?
O6 C6 N1 119.8(2) . . ?
O6 C6 C4 128.7(3) . . ?
N1 C6 C4 111.5(2) . . ?
N7 C8 N9 112.1(2) . . ?
N31 C21 N21 120.3(2) . . ?
N31 C21 N11 123.1(2) . . ?
N21 C21 N11 116.6(2) . . ?
N31 C51 C41 125.4(2) . . ?
N31 C51 N91 125.5(2) . . ?
C41 C51 N91 109.0(2) . . ?
O4 C10 O5 124.6(3) . . ?
C10 O5 Cu1 115.9(2) . . ?
O8 C11 O8 86.2(5) 2_656 . ?
O8 C11 O7 136.9(3) 2_656 . ?
O8 C11 O7 136.9(3) . . ?
C11 O8 O8 46.9(3) . 2_656 ?

loop_
_geom_bond_atom_site_label_1
_geom_bond_atom_site_label_2
_geom_bond_distance
_geom_bond_site_symmetry_2
_geom_bond_publ_flag
Cu1 O5 1.939(2) . ?
Cu1 O1W 1.944(2) . ?
Cu1 N91 2.018(2) . ?
Cu1 N9 2.020(2) . ?
Cl1 O1 1.407(3) . ?
Cl1 O2 1.412(3) . ?
Cl1 O3 1.419(3) . ?
Cl1 O9 1.426(3) . ?
O61 C61 1.242(3) . ?
O6 C6 1.226(3) . ?
N9 C8 1.338(3) . ?
N9 C5 1.377(3) . ?
N91 C81 1.326(4) . ?
N91 C51 1.382(3) . ?
N3 C2 1.316(3) . ?
N3 C5 1.350(3) . ?
N1 C2 1.369(3) . ?
N1 C6 1.396(3) . ?
C4 N7 1.373(3) . ?
C4 C5 1.381(3) . ?
C4 C6 1.413(4) . ?
N7 C8 1.334(3) . ?
N71 C81 1.334(3) . ?
N71 C41 1.372(4) . ?
N21 C21 1.348(4) . ?
N11 C21 1.371(3) . ?
N11 C61 1.375(4) . ?
N31 C21 1.318(3) . ?
N31 C51 1.354(4) . ?
C2 N2 1.340(4) . ?
C61 C41 1.418(3) . ?
C41 C51 1.379(4) . ?
C10 O4 1.221(5) . ?
C10 O5 1.273(5) . ?
C11 O8 1.151(5) 2_656 ?
C11 O8 1.151(5) . ?
C11 O7 1.204(6) . ?
O8 O8 1.572(9) 2_656 ?

loop_
_geom_hbond_atom_site_label_D
_geom_hbond_atom_site_label_H
_geom_hbond_atom_site_label_A
_geom_hbond_distance_DH
_geom_hbond_distance_HA
_geom_hbond_distance_DA
_geom_hbond_angle_DHA
_geom_hbond_site_symmetry_A
O1W H1W N31 0.954(10) 1.81(2) 2.635(3) 142(3) .
O1W H2W N3 0.951(10) 1.79(2) 2.611(3) 142(3) .
N1 H1A O2W 0.86 1.93 2.738(3) 156.0 .
N71 H71A O7 0.86 1.99 2.798(3) 155.2 .
N7 H7A O61 0.86 2.03 2.887(3) 174.7 1_545
N11 H11A O6 0.86 1.84 2.682(3) 167.9 1_565
O2W H4W O4 0.954(10) 1.882(15) 2.796(5) 160(3) 4_546
N21 H21B O4 0.86 2.43 3.002(4) 124.4 4_556
N21 H21B O6 0.86 2.46 3.150(3) 137.4 1_565
N2 H2B O1 0.86 2.25 3.002(4) 145.7 .
N2 H2A O1 0.86 2.34 3.061(4) 141.9 5_556
O2W H3W O3 0.946(10) 2.05(2) 2.930(4) 154(3) .
